data_4335431
loop_
_publ_author_name
'Sang Ho Lim'
'Seth M. Cohen'

_publ_section_title
;
 Self-Assembled Supramolecular Clusters Based on Phosphines and Coinage
 Metals: Tetrahedra, Helicates, and Mesocates
;
_journal_name_full 'Inorganic Chemistry'
_journal_page_first 7862
_journal_page_last 7872
_journal_paper_doi 10.1021/ic302840x
_journal_volume 52
_journal_year 2013
_chemical_formula_moiety 'C97 H67 Cu2 I2 P6, C4 H10 O, C5 H5'
_chemical_formula_sum 'C106 H82 Cu2 I2 O P6'
_chemical_formula_weight 1938.42
_chemical_name_common '[Cu2(1,3-dppeb)3]I2'
_chemical_name_systematic
; 
 ? 
;
_space_group_IT_number 14
_symmetry_cell_setting monoclinic
_symmetry_space_group_name_Hall '-P 2ybc'
_symmetry_space_group_name_H-M 'P 1 21/c 1'
_atom_sites_solution_hydrogens geom
_atom_sites_solution_primary direct
_atom_sites_solution_secondary difmap
_audit_creation_method SHELXL-97
_cell_angle_alpha 90.00
_cell_angle_beta 95.949(2)
_cell_angle_gamma 90.00
_cell_formula_units_Z 4
_cell_length_a 13.3460(4)
_cell_length_b 18.3255(5)
_cell_length_c 37.2999(11)
_cell_measurement_reflns_used 9902
_cell_measurement_temperature 100(2)
_cell_measurement_theta_max 49.93
_cell_measurement_theta_min 2.38
_cell_volume 9073.4(5)
_computing_cell_refinement 'Bruker SMART'
_computing_data_collection 'Bruker SMART'
_computing_data_reduction 'Bruker SAINT'
_computing_molecular_graphics 'Bruker SHELXTL'
_computing_publication_material 'Bruker SHELXTL'
_computing_structure_refinement 'SHELXL-97 (Sheldrick, 2008)'
_computing_structure_solution 'SHELXS-97 (Sheldrick, 2008)'
_diffrn_ambient_temperature 100(2)
_diffrn_measured_fraction_theta_full 0.987
_diffrn_measured_fraction_theta_max 0.987
_diffrn_measurement_device_type 'CCD area detector'
_diffrn_measurement_method 'phi and omega scans'
_diffrn_radiation_monochromator graphite
_diffrn_radiation_source 'fine-focus sealed tube'
_diffrn_radiation_type CuK\a
_diffrn_radiation_wavelength 1.54178
_diffrn_reflns_av_R_equivalents 0.0000
_diffrn_reflns_av_sigmaI/netI 0.1121
_diffrn_reflns_limit_h_max 13
_diffrn_reflns_limit_h_min -13
_diffrn_reflns_limit_k_max 18
_diffrn_reflns_limit_k_min 0
_diffrn_reflns_limit_l_max 36
_diffrn_reflns_limit_l_min 0
_diffrn_reflns_number 9140
_diffrn_reflns_theta_full 49.87
_diffrn_reflns_theta_max 49.87
_diffrn_reflns_theta_min 2.38
_exptl_absorpt_coefficient_mu 7.296
_exptl_absorpt_correction_T_max 0.558
_exptl_absorpt_correction_T_min 0.309
_exptl_absorpt_correction_type multi-scan
_exptl_absorpt_process_details SADABS
_exptl_crystal_colour colorless
_exptl_crystal_density_diffrn 1.419
_exptl_crystal_description needle
_exptl_crystal_F_000 3920
_exptl_crystal_size_max 0.18
_exptl_crystal_size_mid 0.16
_exptl_crystal_size_min 0.08
_refine_diff_density_max 1.712
_refine_diff_density_min -0.915
_refine_diff_density_rms 0.142
_refine_ls_extinction_method SHELXTL
_refine_ls_goodness_of_fit_ref 1.096
_refine_ls_hydrogen_treatment constr
_refine_ls_matrix_type full
_refine_ls_number_parameters 784
_refine_ls_number_reflns 9140
_refine_ls_number_restraints 0
_refine_ls_restrained_S_all 1.096
_refine_ls_R_factor_all 0.0985
_refine_ls_R_factor_gt 0.0807
_refine_ls_shift/su_max 0.001
_refine_ls_shift/su_mean 0.000
_refine_ls_structure_factor_coef Fsqd
_refine_ls_weighting_details 'calc w=1/[\s^2^(Fo^2^)+(0.1296P)^2^+15.7826P] where P=(Fo^2^+2Fc^2^)/3'
_refine_ls_weighting_scheme calc
_refine_ls_wR_factor_gt 0.2142
_refine_ls_wR_factor_ref 0.2293
_reflns_number_gt 7103
_reflns_number_total 9140
_reflns_threshold_expression >2sigma(I)
_cod_data_source_file ic302840x_si_002_06.cif
_cod_data_source_block '[Cu2[1,3-dppeb]3]I2'
_cod_original_sg_symbol_H-M 'P 21/c'
_cod_database_code 4335431

loop_
_symmetry_equiv_pos_as_xyz
'x, y, z'
'-x, y+1/2, -z+1/2'
'-x, -y, -z'
'x, -y-1/2, z-1/2'

loop_
_atom_site_label
_atom_site_type_symbol
_atom_site_fract_x
_atom_site_fract_y
_atom_site_fract_z
_atom_site_U_iso_or_equiv
_atom_site_adp_type
_atom_site_occupancy
_atom_site_symmetry_multiplicity
_atom_site_calc_flag
_atom_site_refinement_flags
_atom_site_disorder_assembly
_atom_site_disorder_group
I1 I 0.28106(5) 0.72710(4) 0.198763(18) 0.0434(3) Uani 1 1 d . . .
I2 I 0.24514(7) 0.07197(4) 0.52803(2) 0.0590(3) Uani 1 1 d . . .
Cu3 Cu 0.29528(10) 0.63987(7) 0.25395(4) 0.0346(4) Uani 1 1 d . . .
Cu4 Cu 0.25418(12) 0.17948(8) 0.48382(4) 0.0399(4) Uani 1 1 d . . .
P5 P 0.1475(2) 0.64478(14) 0.27964(7) 0.0355(7) Uani 1 1 d . . .
P6 P 0.3157(2) 0.52154(14) 0.23563(7) 0.0368(7) Uani 1 1 d . . .
P7 P 0.1149(2) 0.25271(15) 0.48352(7) 0.0417(7) Uani 1 1 d . . .
P8 P 0.2615(2) 0.13381(14) 0.42715(7) 0.0363(7) Uani 1 1 d . . .
P9 P 0.4302(2) 0.66123(15) 0.29569(7) 0.0379(7) Uani 1 1 d . . .
P10 P 0.3913(2) 0.25242(16) 0.49634(8) 0.0494(8) Uani 1 1 d . . .
C2 C 0.1700(8) 0.2371(6) 0.3736(3) 0.040(3) Uani 1 1 d . . .
C3 C 0.1526(8) 0.5987(6) 0.3210(3) 0.042(3) Uani 1 1 d . . .
C4 C 0.1247(9) 0.2856(6) 0.3461(3) 0.045(3) Uani 1 1 d . . .
C5 C 0.1970(10) 0.0472(7) 0.4169(4) 0.0640(15) Uani 1 1 d . . .
C6 C 0.1862(8) 0.3335(5) 0.3286(3) 0.037(3) Uani 1 1 d . . .
H6 H 0.2562 0.3357 0.3364 0.044 Uiso 1 1 calc R . .
C7 C 0.1741(8) 0.5723(5) 0.3503(3) 0.035(3) Uani 1 1 d . . .
C8 C 0.0391(7) 0.6048(6) 0.2530(3) 0.036(3) Uani 1 1 d . . .
C9 C 0.1472(9) 0.3771(5) 0.3006(3) 0.042(3) Uani 1 1 d . . .
C10 C 0.5149(9) 0.2118(6) 0.5064(3) 0.048(3) Uani 1 1 d . . .
C11 C 0.5523(7) 0.6767(5) 0.2793(3) 0.036(3) Uani 1 1 d . . .
C12 C 0.4505(7) 0.5814(7) 0.3230(3) 0.044(3) Uani 1 1 d . . .
C13 C 0.0712(13) 0.2832(8) 0.5261(4) 0.084(2) Uani 1 1 d . . .
C14 C 0.1983(8) 0.4570(6) 0.4344(3) 0.035(3) Uani 1 1 d . . .
C15 C 0.1692(7) 0.4804(5) 0.3990(3) 0.029(2) Uani 1 1 d . . .
H15 H 0.1257 0.4509 0.3832 0.035 Uiso 1 1 calc R . .
C16 C 0.1634(8) 0.3901(6) 0.4488(3) 0.037(3) Uani 1 1 d . . .
C17 C 0.2035(7) 0.5460(5) 0.3869(3) 0.032(2) Uani 1 1 d . . .
C18 C 0.2665(10) 0.5904(6) 0.4093(3) 0.057(3) Uani 1 1 d . . .
H18 H 0.2876 0.6365 0.4012 0.069 Uiso 1 1 calc R . .
C21 C 0.0165(10) 0.6290(7) 0.2184(4) 0.067(4) Uani 1 1 d . . .
H21 H 0.0600 0.6635 0.2090 0.081 Uiso 1 1 calc R . .
C22 C 0.2638(7) 0.4891(6) 0.1913(3) 0.041(3) Uani 1 1 d . . .
C23 C 0.5245(11) 0.1433(7) 0.5185(5) 0.084(5) Uani 1 1 d . . .
H23 H 0.4661 0.1148 0.5210 0.101 Uiso 1 1 calc R . .
C24 C 0.7060(11) 0.1490(7) 0.5230(3) 0.059(3) Uani 1 1 d . . .
H24 H 0.7702 0.1269 0.5284 0.071 Uiso 1 1 calc R . .
C25 C 0.1363(8) 0.3356(6) 0.4628(3) 0.037(3) Uani 1 1 d . . .
C26 C 0.0991(11) 0.7332(7) 0.2918(4) 0.0688(16) Uani 1 1 d . . .
C27 C 0.7350(11) 0.7081(8) 0.2548(4) 0.067(4) Uani 1 1 d . . .
H27 H 0.7978 0.7212 0.2467 0.081 Uiso 1 1 calc R . .
C28 C 0.2636(10) 0.5019(6) 0.4562(3) 0.060(4) Uani 1 1 d . . .
H28 H 0.2847 0.4872 0.4802 0.072 Uiso 1 1 calc R . .
C29 C 0.4354(9) 0.3377(6) 0.4329(4) 0.049(3) Uani 1 1 d . . .
C30 C 0.4631(8) 0.5250(7) 0.3391(3) 0.047(3) Uani 1 1 d . . .
C31 C 0.4916(10) 0.4597(7) 0.3570(4) 0.0659(15) Uani 1 1 d . . .
C32 C 0.1140(10) 0.0292(7) 0.4338(4) 0.0640(15) Uani 1 1 d . . .
H32 H 0.0903 0.0628 0.4504 0.077 Uiso 1 1 calc R . .
C33 C 0.2045(8) 0.1920(6) 0.3940(3) 0.036(3) Uani 1 1 d . . .
C34 C 0.0213(10) 0.2863(7) 0.3347(4) 0.062(4) Uani 1 1 d . . .
H34 H -0.0228 0.2555 0.3462 0.074 Uiso 1 1 calc R . .
C35 C 0.4784(10) 0.3670(7) 0.4023(4) 0.0659(15) Uani 1 1 d . . .
C36 C 0.1516(12) 0.5047(9) 0.1380(4) 0.077(4) Uani 1 1 d . . .
H36 H 0.1030 0.5336 0.1240 0.092 Uiso 1 1 calc R . .
C37 C 0.0463(11) 0.3745(7) 0.2902(4) 0.073(4) Uani 1 1 d . . .
H37 H 0.0184 0.4037 0.2705 0.088 Uiso 1 1 calc R . .
C38 C 0.4434(11) 0.4310(6) 0.3849(4) 0.0659(15) Uani 1 1 d . . .
H38 H 0.3859 0.4551 0.3923 0.079 Uiso 1 1 calc R B .
C39 C 0.0033(11) 0.7398(7) 0.3030(4) 0.0688(16) Uani 1 1 d . . .
H39 H -0.0375 0.6977 0.3048 0.083 Uiso 1 1 calc R . .
C40 C 0.2979(11) 0.5666(7) 0.4437(4) 0.073(4) Uani 1 1 d . . .
H40 H 0.3439 0.5954 0.4589 0.088 Uiso 1 1 calc R . .
C41 C 0.4449(16) 0.8027(8) 0.3200(5) 0.079(7) Uani 0.780(18) 1 d P A 1
H41 H 0.4522 0.8142 0.2955 0.095 Uiso 0.780(18) 1 calc PR A 1
C43 C 0.4143(9) 0.3075(6) 0.4596(4) 0.052(3) Uani 1 1 d . . .
C44 C 0.2102(10) 0.4239(6) 0.2813(3) 0.049(3) Uani 1 1 d . . .
C45 C -0.0275(10) 0.5574(7) 0.2662(3) 0.060(4) Uani 1 1 d . . .
H45 H -0.0158 0.5407 0.2903 0.072 Uiso 1 1 calc R . .
C46 C 0.0560(13) 0.2611(8) 0.5892(4) 0.084(2) Uani 1 1 d . . .
H46 H 0.0726 0.2325 0.6102 0.101 Uiso 1 1 calc R . .
C47 C 0.1796(12) 0.4406(11) 0.1251(3) 0.079(5) Uani 1 1 d . . .
H47 H 0.1510 0.4237 0.1023 0.095 Uiso 1 1 calc R . .
C48 C 0.1918(10) 0.5294(6) 0.1709(3) 0.056(3) Uani 1 1 d . . .
H48 H 0.1700 0.5746 0.1798 0.067 Uiso 1 1 calc R B .
C51 C 0.6034(11) 0.2477(8) 0.5019(4) 0.080(4) Uani 1 1 d . . .
H51 H 0.5991 0.2959 0.4925 0.096 Uiso 1 1 calc R . .
C52 C -0.0680(10) 0.6048(7) 0.1964(3) 0.061(4) Uani 1 1 d . . .
H52 H -0.0824 0.6228 0.1726 0.073 Uiso 1 1 calc R . .
C54 C 0.3848(11) 0.1186(10) 0.4122(5) 0.089(2) Uani 1 1 d . . .
C55 C 0.2930(10) 0.4222(8) 0.1784(4) 0.074(4) Uani 1 1 d . . .
H55 H 0.3415 0.3933 0.1924 0.089 Uiso 1 1 calc R B .
C56 C 0.0649(10) -0.0348(7) 0.4278(4) 0.0640(15) Uani 1 1 d . . .
H56 H 0.0080 -0.0457 0.4402 0.077 Uiso 1 1 calc R . .
C57 C 0.5592(9) 0.7132(7) 0.2476(4) 0.063(4) Uani 1 1 d . . .
H57 H 0.4995 0.7276 0.2332 0.075 Uiso 1 1 calc R B .
C59 C 0.4520(10) 0.0779(9) 0.4313(5) 0.089(2) Uani 1 1 d . . .
H59 H 0.4366 0.0590 0.4538 0.106 Uiso 1 1 calc R . .
C60 C 0.2526(11) 0.3983(10) 0.1461(5) 0.091(5) Uani 1 1 d . . .
H60 H 0.2730 0.3527 0.1372 0.109 Uiso 1 1 calc R . .
C61 C 0.6519(11) 0.7292(7) 0.2362(4) 0.073(4) Uani 1 1 d . . .
H61 H 0.6552 0.7559 0.2145 0.088 Uiso 1 1 calc R . .
C62 C -0.1275(9) 0.5563(6) 0.2096(4) 0.060(4) Uani 1 1 d . . .
H62 H -0.1825 0.5368 0.1944 0.073 Uiso 1 1 calc R . .
C63 C 0.1581(11) 0.7940(7) 0.2896(4) 0.0688(16) Uani 1 1 d . . .
H63 H 0.2229 0.7898 0.2814 0.083 Uiso 1 1 calc R . .
C64 C 0.0166(12) 0.3450(8) 0.5285(4) 0.084(2) Uani 1 1 d . . .
H64 H 0.0058 0.3770 0.5084 0.101 Uiso 1 1 calc R . .
C65 C 0.6402(10) 0.6525(8) 0.2984(4) 0.070(4) Uani 1 1 d . . .
H65 H 0.6370 0.6257 0.3200 0.084 Uiso 1 1 calc R B .
C66 C 0.0916(13) 0.2429(8) 0.5570(4) 0.084(2) Uani 1 1 d . . .
H66 H 0.1320 0.2004 0.5562 0.101 Uiso 1 1 calc R . .
C67 C 0.2593(9) 0.4605(6) 0.2635(3) 0.043(3) Uani 1 1 d . . .
C68 C -0.0323(11) 0.8077(7) 0.3115(4) 0.0688(16) Uani 1 1 d . . .
H68 H -0.0980 0.8122 0.3189 0.083 Uiso 1 1 calc R . .
C70 C -0.0159(10) 0.3297(8) 0.3079(4) 0.084(5) Uani 1 1 d . . .
H70 H -0.0863 0.3299 0.3008 0.101 Uiso 1 1 calc R . .
C71 C 0.0248(11) 0.8671(7) 0.3095(4) 0.0688(16) Uani 1 1 d . . .
H71 H -0.0005 0.9139 0.3149 0.083 Uiso 1 1 calc R . .
C72 C 0.1239(11) 0.8597(7) 0.2992(4) 0.0688(16) Uani 1 1 d . . .
H72 H 0.1663 0.9013 0.2990 0.083 Uiso 1 1 calc R . .
C73 C -0.0026(12) 0.3204(8) 0.5901(4) 0.084(2) Uani 1 1 d . . .
H73 H -0.0291 0.3333 0.6119 0.101 Uiso 1 1 calc R . .
C75 C -0.1120(11) 0.5335(8) 0.2444(4) 0.084(5) Uani 1 1 d . . .
H75 H -0.1587 0.5014 0.2538 0.100 Uiso 1 1 calc R . .
C78 C 0.5795(10) 0.4264(6) 0.3481(4) 0.0659(15) Uani 1 1 d . . .
H78 H 0.6139 0.4463 0.3293 0.079 Uiso 1 1 calc R B .
C81 C 0.6220(15) 0.1127(9) 0.5278(5) 0.102(6) Uani 1 1 d . . .
H81 H 0.6271 0.0649 0.5377 0.123 Uiso 1 1 calc R . .
C83 C 0.6978(12) 0.2178(8) 0.5103(4) 0.080(4) Uani 1 1 d . . .
H83 H 0.7565 0.2455 0.5071 0.096 Uiso 1 1 calc R . .
C84 C 0.4151(10) 0.1498(9) 0.3808(4) 0.089(2) Uani 1 1 d . . .
H84 H 0.3707 0.1819 0.3669 0.106 Uiso 1 1 calc R . .
C85 C 0.7345(10) 0.6669(11) 0.2861(5) 0.101(6) Uani 1 1 d . . .
H85 H 0.7952 0.6493 0.2987 0.121 Uiso 1 1 calc R . .
C87 C 0.5137(11) 0.5299(7) 0.2250(4) 0.065(4) Uani 0.58(2) 1 d PG B 1
H87 H 0.4951 0.5735 0.2122 0.078 Uiso 0.58(2) 1 calc PR B 1
C49 C 0.4406(8) 0.4881(9) 0.2393(5) 0.065(4) Uani 0.70(6) 1 d PG B 1
C82 C 0.4677(10) 0.4243(9) 0.2581(5) 0.065(4) Uani 0.58(2) 1 d PG B 1
H82 H 0.4178 0.3958 0.2679 0.078 Uiso 0.58(2) 1 calc PR B 1
C1I C 0.5679(11) 0.4024(7) 0.2624(4) 0.065(4) Uani 0.58(2) 1 d PG B 1
H1I H 0.5865 0.3588 0.2752 0.078 Uiso 0.58(2) 1 calc PR B 1
C1J C 0.6410(7) 0.4442(8) 0.2481(5) 0.065(4) Uani 0.58(2) 1 d PG B 1
H1J H 0.7095 0.4292 0.2511 0.078 Uiso 0.58(2) 1 calc PR B 1
C1L C 0.6139(10) 0.5079(8) 0.2294(5) 0.065(4) Uani 0.58(2) 1 d PG B 1
H1L H 0.6638 0.5365 0.2196 0.078 Uiso 0.58(2) 1 calc PR B 1
C88 C 0.5082(10) 0.1348(9) 0.3697(5) 0.089(2) Uani 1 1 d . . .
H88 H 0.5285 0.1574 0.3487 0.106 Uiso 1 1 calc R . .
C90 C 0.4495(15) 0.8581(8) 0.3461(6) 0.086(8) Uani 0.780(18) 1 d P A 1
H90 H 0.4673 0.9062 0.3396 0.103 Uiso 0.780(18) 1 calc PR A 1
C95 C 0.0962(10) -0.0827(7) 0.4044(4) 0.0640(15) Uani 1 1 d . . .
H95 H 0.0598 -0.1267 0.3993 0.077 Uiso 1 1 calc R . .
C97 C 0.1804(10) -0.0687(7) 0.3877(4) 0.0640(15) Uani 1 1 d . . .
H97 H 0.2056 -0.1050 0.3728 0.077 Uiso 1 1 calc R . .
C100 C -0.0242(12) 0.3614(8) 0.5609(4) 0.084(2) Uani 1 1 d . . .
H100 H -0.0677 0.4023 0.5619 0.101 Uiso 1 1 calc R . .
C1 C 0.2287(10) -0.0035(7) 0.3922(4) 0.0640(15) Uani 1 1 d . . .
H1 H 0.2834 0.0077 0.3787 0.077 Uiso 1 1 calc R . .
C1A C 0.4358(15) 0.7162(11) 0.3664(5) 0.044(5) Uani 0.57(2) 1 d P A 1
H1A H 0.4404 0.6671 0.3747 0.053 Uiso 0.57(2) 1 calc PR A 1
C1B C 0.4348(16) 0.7729(10) 0.3898(5) 0.044(5) Uani 0.57(2) 1 d P A 1
H1B H 0.4377 0.7619 0.4148 0.053 Uiso 0.57(2) 1 calc PR A 1
C1C C 0.5665(10) 0.3345(7) 0.3921(4) 0.0659(15) Uani 1 1 d . . .
H1C H 0.5906 0.2907 0.4036 0.079 Uiso 1 1 calc R B .
C1D C 0.6176(11) 0.3644(7) 0.3662(3) 0.0659(15) Uani 1 1 d . B .
H1D H 0.6790 0.3433 0.3605 0.079 Uiso 1 1 calc R . .
C1E C 0.5480(11) 0.0612(9) 0.4190(5) 0.089(2) Uani 1 1 d . . .
H1E H 0.5945 0.0308 0.4331 0.106 Uiso 1 1 calc R . .
C1F C 0.5705(11) 0.0877(9) 0.3890(5) 0.089(2) Uani 1 1 d . . .
H1F H 0.6320 0.0739 0.3801 0.106 Uiso 1 1 calc R . .
C41A C 0.5122(10) 0.7792(10) 0.3354(5) 0.079(7) Uani 0.220(18) 1 d PG A 2
H41A H 0.5685 0.7727 0.3220 0.095 Uiso 0.220(18) 1 calc PR A 2
C90A C 0.5121(12) 0.8356(10) 0.3603(6) 0.086(8) Uani 0.220(18) 1 d PG A 2
H90A H 0.5683 0.8675 0.3641 0.103 Uiso 0.220(18) 1 calc PR A 2
C74 C 0.4298(12) 0.8452(6) 0.3798(3) 0.076(4) Uani 1 1 d G . .
H74 H 0.4135 0.8829 0.3957 0.092 Uiso 0.780(18) 1 calc PR A 1
H74A H 0.4297 0.8837 0.3968 0.092 Uiso 0.220(18) 1 calc PR A 2
C1R C 0.3475(11) 0.7984(9) 0.3743(5) 0.075(10) Uani 0.43(2) 1 d PG A 2
H1R H 0.2913 0.8050 0.3876 0.090 Uiso 0.43(2) 1 calc PR A 2
C1BA C 0.3477(10) 0.7421(9) 0.3494(5) 0.075(10) Uani 0.43(2) 1 d PG A 2
H1BA H 0.2915 0.7102 0.3456 0.090 Uiso 0.43(2) 1 calc PR A 2
C19 C 0.4300(7) 0.7325(5) 0.3299(2) 0.039(3) Uani 1 1 d G A .
C42A C 0.3807(8) 0.3192(5) 0.5319(3) 0.104(3) Uani 1 1 d G . .
C69A C 0.3366(8) 0.2959(4) 0.5621(3) 0.104(3) Uani 1 1 d G . .
H69A H 0.3140 0.2470 0.5635 0.125 Uiso 1 1 calc R . .
C1LA C 0.3255(8) 0.3443(5) 0.5901(3) 0.104(3) Uani 1 1 d G . .
H1LA H 0.2953 0.3285 0.6107 0.125 Uiso 1 1 calc R . .
C1IA C 0.3586(8) 0.4160(5) 0.5879(3) 0.104(3) Uani 1 1 d G . .
H1IA H 0.3510 0.4491 0.6070 0.125 Uiso 1 1 calc R . .
C1HA C 0.4027(8) 0.4392(4) 0.5577(3) 0.104(3) Uani 1 1 d G . .
H1HA H 0.4253 0.4882 0.5562 0.125 Uiso 1 1 calc R . .
C76A C 0.4138(8) 0.3908(6) 0.5297(3) 0.104(3) Uani 1 1 d G . .
H76A H 0.4439 0.4067 0.5091 0.125 Uiso 1 1 calc R . .
C49A C 0.4505(14) 0.4919(16) 0.2326(9) 0.083(8) Uani 0.30(6) 1 d PG B 2
C82A C 0.4967(17) 0.4322(16) 0.2503(8) 0.083(8) Uani 0.42(2) 1 d PG B 2
H82A H 0.4629 0.4060 0.2675 0.100 Uiso 0.42(2) 1 calc PR B 2
C1JA C 0.5924(15) 0.4108(12) 0.2430(8) 0.083(8) Uani 0.42(2) 1 d PG B 2
H1JA H 0.6240 0.3700 0.2551 0.100 Uiso 0.42(2) 1 calc PR B 2
C1K C 0.6419(12) 0.4491(12) 0.2179(9) 0.083(8) Uani 0.42(2) 1 d PG B 2
H1K H 0.7073 0.4344 0.2129 0.100 Uiso 0.42(2) 1 calc PR B 2
C1G C 0.5956(15) 0.5088(12) 0.2001(9) 0.083(8) Uani 0.42(2) 1 d PG B 2
H1G H 0.6294 0.5349 0.1830 0.100 Uiso 0.42(2) 1 calc PR B 2
C87A C 0.4999(15) 0.5302(13) 0.2075(9) 0.083(8) Uani 0.42(2) 1 d PG B 2
H87A H 0.4683 0.5710 0.1953 0.100 Uiso 0.42(2) 1 calc PR B 2
C1H C -0.0002(11) 0.2192(9) 0.4594(5) 0.088(2) Uani 1 1 d . . .
C1Q C -0.0419(11) 0.2527(9) 0.4272(5) 0.088(2) Uani 1 1 d . . .
H1Q H -0.0086 0.2931 0.4178 0.106 Uiso 1 1 calc R . .
C1S C -0.0459(11) 0.1588(8) 0.4711(5) 0.088(2) Uani 1 1 d . . .
H1S H -0.0192 0.1353 0.4928 0.106 Uiso 1 1 calc R . .
C1T C -0.1353(11) 0.1304(9) 0.4507(5) 0.088(2) Uani 1 1 d . . .
H1T H -0.1668 0.0873 0.4581 0.106 Uiso 1 1 calc R . .
C1U C -0.1318(11) 0.2270(8) 0.4089(5) 0.088(2) Uani 1 1 d . . .
H1U H -0.1625 0.2523 0.3884 0.106 Uiso 1 1 calc R . .
C1V C -0.1736(12) 0.1669(8) 0.4204(5) 0.088(2) Uani 1 1 d . . .
H1V H -0.2327 0.1485 0.4071 0.106 Uiso 1 1 calc R . .
O1 O -0.1826(12) 0.4436(9) 0.4071(5) 0.164(4) Uani 1 1 d . . .
C1M C -0.1551(18) 0.4404(14) 0.4463(7) 0.164(4) Uani 1 1 d . . .
H1MA H -0.0851 0.4226 0.4518 0.197 Uiso 1 1 calc R . .
H1MB H -0.1605 0.4892 0.4572 0.197 Uiso 1 1 calc R . .
C1N C -0.1191(18) 0.4991(14) 0.3940(7) 0.164(4) Uani 1 1 d . . .
H1NA H -0.0471 0.4897 0.4018 0.197 Uiso 1 1 calc R . .
H1NB H -0.1374 0.5483 0.4023 0.197 Uiso 1 1 calc R . .
C1O C -0.1433(17) 0.4908(13) 0.3523(6) 0.164(4) Uani 1 1 d . . .
H1OA H -0.1327 0.5376 0.3406 0.246 Uiso 1 1 calc R . .
H1OB H -0.2136 0.4755 0.3467 0.246 Uiso 1 1 calc R . .
H1OC H -0.0987 0.4539 0.3435 0.246 Uiso 1 1 calc R . .
C1P C -0.2262(17) 0.3897(13) 0.4602(7) 0.164(4) Uani 1 1 d . . .
H1PA H -0.2947 0.4017 0.4499 0.246 Uiso 1 1 calc R . .
H1PB H -0.2217 0.3937 0.4865 0.246 Uiso 1 1 calc R . .
H1PC H -0.2098 0.3397 0.4535 0.246 Uiso 1 1 calc R . .

loop_
_atom_site_aniso_label
_atom_site_aniso_U_11
_atom_site_aniso_U_22
_atom_site_aniso_U_33
_atom_site_aniso_U_23
_atom_site_aniso_U_13
_atom_site_aniso_U_12
I1 0.0524(5) 0.0362(5) 0.0429(5) 0.0117(3) 0.0105(3) -0.0048(3)
I2 0.0976(7) 0.0377(5) 0.0457(5) 0.0137(4) 0.0268(4) 0.0075(4)
Cu3 0.0397(9) 0.0295(8) 0.0347(9) 0.0038(7) 0.0045(7) -0.0039(7)
Cu4 0.0660(11) 0.0262(8) 0.0296(9) -0.0002(7) 0.0150(7) 0.0023(7)
P5 0.0434(16) 0.0336(16) 0.0295(15) 0.0034(13) 0.0045(12) -0.0033(12)
P6 0.0423(16) 0.0319(15) 0.0368(16) 0.0033(13) 0.0063(12) -0.0040(13)
P7 0.0635(19) 0.0317(15) 0.0339(16) -0.0005(13) 0.0246(14) 0.0017(14)
P8 0.0518(17) 0.0280(14) 0.0308(16) 0.0000(12) 0.0124(13) 0.0009(13)
P9 0.0386(16) 0.0354(16) 0.0398(17) 0.0008(14) 0.0034(12) -0.0068(13)
P10 0.071(2) 0.0307(15) 0.0456(19) -0.0046(14) 0.0005(15) 0.0012(15)
C2 0.060(7) 0.024(6) 0.038(7) 0.001(6) 0.017(6) -0.007(6)
C3 0.045(7) 0.040(7) 0.045(8) -0.003(6) 0.017(6) 0.008(5)
C4 0.070(9) 0.024(6) 0.041(7) 0.001(6) 0.013(6) 0.000(6)
C5 0.081(4) 0.049(3) 0.065(4) -0.012(3) 0.018(3) -0.018(3)
C6 0.055(7) 0.026(6) 0.030(6) -0.011(6) 0.007(5) -0.005(5)
C7 0.049(7) 0.022(6) 0.036(8) -0.003(6) 0.012(5) 0.007(5)
C8 0.044(6) 0.035(6) 0.029(7) 0.007(5) 0.011(5) 0.001(5)
C9 0.070(9) 0.015(5) 0.039(7) 0.011(5) 0.000(6) -0.010(5)
C10 0.061(8) 0.042(7) 0.041(7) -0.013(6) 0.009(6) -0.009(6)
C11 0.024(6) 0.033(6) 0.049(7) -0.007(6) -0.005(5) -0.005(5)
C12 0.031(6) 0.065(9) 0.034(7) 0.000(7) -0.002(5) 0.000(6)
C13 0.144(6) 0.065(4) 0.051(3) 0.009(3) 0.047(4) 0.040(4)
C14 0.049(6) 0.031(6) 0.027(7) 0.002(6) 0.010(5) 0.008(5)
C15 0.035(6) 0.029(6) 0.025(6) -0.005(5) 0.008(4) 0.005(5)
C16 0.046(7) 0.037(8) 0.030(6) -0.007(6) 0.013(5) 0.016(6)
C17 0.042(6) 0.025(6) 0.028(6) 0.010(5) 0.001(5) 0.005(5)
C18 0.086(9) 0.041(7) 0.045(8) 0.015(7) 0.002(7) -0.017(7)
C21 0.078(10) 0.069(9) 0.057(9) 0.019(8) 0.013(7) -0.021(8)
C22 0.036(6) 0.054(8) 0.034(6) 0.005(6) 0.012(5) -0.006(6)
C23 0.077(10) 0.048(9) 0.127(14) 0.041(9) 0.007(9) 0.025(8)
C24 0.074(10) 0.055(9) 0.046(8) 0.010(7) 0.003(7) 0.017(8)
C25 0.050(7) 0.023(6) 0.041(7) -0.005(6) 0.015(5) -0.001(5)
C26 0.102(4) 0.043(3) 0.065(4) -0.013(3) 0.024(3) 0.000(3)
C27 0.052(9) 0.077(10) 0.076(11) -0.021(9) 0.019(8) -0.013(8)
C28 0.110(10) 0.043(8) 0.024(7) 0.007(6) -0.004(7) -0.001(7)
C29 0.063(8) 0.019(6) 0.060(9) -0.002(6) -0.011(7) -0.005(5)
C30 0.052(7) 0.050(8) 0.036(7) 0.002(7) -0.002(5) 0.000(6)
C31 0.091(4) 0.048(3) 0.060(4) 0.000(3) 0.011(3) 0.021(3)
C32 0.081(4) 0.049(3) 0.065(4) -0.012(3) 0.018(3) -0.018(3)
C33 0.055(7) 0.026(6) 0.030(6) -0.009(6) 0.023(5) -0.008(5)
C34 0.063(9) 0.049(8) 0.073(10) 0.014(8) 0.009(7) -0.015(7)
C35 0.091(4) 0.048(3) 0.060(4) 0.000(3) 0.011(3) 0.021(3)
C36 0.119(12) 0.073(10) 0.035(9) 0.011(8) -0.011(8) -0.039(10)
C37 0.073(10) 0.057(9) 0.084(11) 0.029(8) -0.014(8) -0.004(8)
C38 0.091(4) 0.048(3) 0.060(4) 0.000(3) 0.011(3) 0.021(3)
C39 0.102(4) 0.043(3) 0.065(4) -0.013(3) 0.024(3) 0.000(3)
C40 0.113(11) 0.040(8) 0.060(10) 0.008(7) -0.026(8) -0.032(8)
C41 0.140(19) 0.026(10) 0.079(14) 0.002(10) 0.055(13) 0.009(10)
C43 0.060(8) 0.026(6) 0.067(9) 0.002(7) -0.009(7) 0.006(6)
C44 0.078(9) 0.032(7) 0.038(7) 0.002(6) 0.005(7) 0.013(7)
C45 0.082(9) 0.051(8) 0.046(8) 0.023(7) -0.002(7) -0.017(7)
C46 0.144(6) 0.065(4) 0.051(3) 0.009(3) 0.047(4) 0.040(4)
C47 0.082(11) 0.139(16) 0.018(7) -0.018(9) 0.015(7) -0.043(11)
C48 0.093(10) 0.033(7) 0.039(8) 0.001(6) -0.009(7) -0.022(7)
C51 0.065(10) 0.054(8) 0.119(14) 0.000(9) 0.000(9) 0.020(8)
C52 0.074(9) 0.055(8) 0.051(8) 0.019(7) -0.010(7) -0.021(7)
C54 0.058(4) 0.114(6) 0.097(5) -0.018(4) 0.021(3) 0.003(3)
C55 0.059(8) 0.089(11) 0.074(11) -0.050(9) 0.009(7) 0.010(8)
C56 0.081(4) 0.049(3) 0.065(4) -0.012(3) 0.018(3) -0.018(3)
C57 0.039(7) 0.071(9) 0.077(10) 0.035(8) 0.004(6) -0.009(6)
C59 0.058(4) 0.114(6) 0.097(5) -0.018(4) 0.021(3) 0.003(3)
C60 0.072(10) 0.111(13) 0.092(13) -0.076(11) 0.021(10) -0.006(10)
C61 0.066(10) 0.069(10) 0.090(11) 0.022(8) 0.034(9) -0.023(8)
C62 0.059(8) 0.040(7) 0.079(11) 0.012(7) -0.011(7) -0.025(6)
C63 0.102(4) 0.043(3) 0.065(4) -0.013(3) 0.024(3) 0.000(3)
C64 0.144(6) 0.065(4) 0.051(3) 0.009(3) 0.047(4) 0.040(4)
C65 0.063(10) 0.083(10) 0.067(9) 0.003(8) 0.022(8) -0.006(8)
C66 0.144(6) 0.065(4) 0.051(3) 0.009(3) 0.047(4) 0.040(4)
C67 0.078(8) 0.024(6) 0.026(6) 0.007(5) 0.007(6) 0.005(6)
C68 0.102(4) 0.043(3) 0.065(4) -0.013(3) 0.024(3) 0.000(3)
C70 0.056(9) 0.067(9) 0.128(14) 0.071(10) 0.000(8) -0.009(7)
C71 0.102(4) 0.043(3) 0.065(4) -0.013(3) 0.024(3) 0.000(3)
C72 0.102(4) 0.043(3) 0.065(4) -0.013(3) 0.024(3) 0.000(3)
C73 0.144(6) 0.065(4) 0.051(3) 0.009(3) 0.047(4) 0.040(4)
C75 0.086(10) 0.085(11) 0.073(11) 0.029(9) -0.027(8) -0.056(9)
C78 0.091(4) 0.048(3) 0.060(4) 0.000(3) 0.011(3) 0.021(3)
C81 0.140(17) 0.048(9) 0.118(15) 0.027(10) 0.007(12) 0.026(11)
C83 0.078(11) 0.060(10) 0.102(12) -0.005(9) 0.016(9) 0.006(8)
C84 0.058(4) 0.114(6) 0.097(5) -0.018(4) 0.021(3) 0.003(3)
C85 0.040(9) 0.168(18) 0.096(13) 0.006(13) 0.009(8) 0.016(10)
C87 0.047(6) 0.060(7) 0.084(10) -0.046(6) -0.013(5) 0.007(5)
C49 0.047(6) 0.060(7) 0.084(10) -0.046(6) -0.013(5) 0.007(5)
C82 0.047(6) 0.060(7) 0.084(10) -0.046(6) -0.013(5) 0.007(5)
C1I 0.047(6) 0.060(7) 0.084(10) -0.046(6) -0.013(5) 0.007(5)
C1J 0.047(6) 0.060(7) 0.084(10) -0.046(6) -0.013(5) 0.007(5)
C1L 0.047(6) 0.060(7) 0.084(10) -0.046(6) -0.013(5) 0.007(5)
C88 0.058(4) 0.114(6) 0.097(5) -0.018(4) 0.021(3) 0.003(3)
C90 0.105(17) 0.020(9) 0.14(2) -0.019(11) 0.073(15) 0.002(9)
C95 0.081(4) 0.049(3) 0.065(4) -0.012(3) 0.018(3) -0.018(3)
C97 0.081(4) 0.049(3) 0.065(4) -0.012(3) 0.018(3) -0.018(3)
C100 0.144(6) 0.065(4) 0.051(3) 0.009(3) 0.047(4) 0.040(4)
C1 0.081(4) 0.049(3) 0.065(4) -0.012(3) 0.018(3) -0.018(3)
C1A 0.069(12) 0.037(9) 0.025(9) 0.007(6) 0.004(7) 0.006(8)
C1B 0.069(12) 0.037(9) 0.025(9) 0.007(6) 0.004(7) 0.006(8)
C1C 0.091(4) 0.048(3) 0.060(4) 0.000(3) 0.011(3) 0.021(3)
C1D 0.091(4) 0.048(3) 0.060(4) 0.000(3) 0.011(3) 0.021(3)
C1E 0.058(4) 0.114(6) 0.097(5) -0.018(4) 0.021(3) 0.003(3)
C1F 0.058(4) 0.114(6) 0.097(5) -0.018(4) 0.021(3) 0.003(3)
C41A 0.140(19) 0.026(10) 0.079(14) 0.002(10) 0.055(13) 0.009(10)
C90A 0.105(17) 0.020(9) 0.14(2) -0.019(11) 0.073(15) 0.002(9)
C74 0.141(13) 0.048(9) 0.036(8) -0.025(7) -0.013(8) -0.017(9)
C1R 0.12(3) 0.053(14) 0.049(15) -0.012(11) 0.016(16) -0.009(16)
C1BA 0.12(3) 0.053(14) 0.049(15) -0.012(11) 0.016(16) -0.009(16)
C19 0.040(6) 0.048(8) 0.030(7) -0.007(5) 0.000(5) -0.012(5)
C42A 0.119(6) 0.084(5) 0.105(6) -0.055(5) -0.015(4) 0.014(4)
C69A 0.119(6) 0.084(5) 0.105(6) -0.055(5) -0.015(4) 0.014(4)
C1LA 0.119(6) 0.084(5) 0.105(6) -0.055(5) -0.015(4) 0.014(4)
C1IA 0.119(6) 0.084(5) 0.105(6) -0.055(5) -0.015(4) 0.014(4)
C1HA 0.119(6) 0.084(5) 0.105(6) -0.055(5) -0.015(4) 0.014(4)
C76A 0.119(6) 0.084(5) 0.105(6) -0.055(5) -0.015(4) 0.014(4)
C49A 0.028(8) 0.064(11) 0.16(2) 0.044(11) 0.001(8) -0.002(7)
C82A 0.028(8) 0.064(11) 0.16(2) 0.044(11) 0.001(8) -0.002(7)
C1JA 0.028(8) 0.064(11) 0.16(2) 0.044(11) 0.001(8) -0.002(7)
C1K 0.028(8) 0.064(11) 0.16(2) 0.044(11) 0.001(8) -0.002(7)
C1G 0.028(8) 0.064(11) 0.16(2) 0.044(11) 0.001(8) -0.002(7)
C87A 0.028(8) 0.064(11) 0.16(2) 0.044(11) 0.001(8) -0.002(7)
C1H 0.076(5) 0.082(5) 0.117(6) -0.042(4) 0.056(4) -0.024(3)
C1Q 0.076(5) 0.082(5) 0.117(6) -0.042(4) 0.056(4) -0.024(3)
C1S 0.076(5) 0.082(5) 0.117(6) -0.042(4) 0.056(4) -0.024(3)
C1T 0.076(5) 0.082(5) 0.117(6) -0.042(4) 0.056(4) -0.024(3)
C1U 0.076(5) 0.082(5) 0.117(6) -0.042(4) 0.056(4) -0.024(3)
C1V 0.076(5) 0.082(5) 0.117(6) -0.042(4) 0.056(4) -0.024(3)
O1 0.169(8) 0.168(9) 0.169(9) 0.073(8) 0.082(8) 0.034(7)
C1M 0.169(8) 0.168(9) 0.169(9) 0.073(8) 0.082(8) 0.034(7)
C1N 0.169(8) 0.168(9) 0.169(9) 0.073(8) 0.082(8) 0.034(7)
C1O 0.169(8) 0.168(9) 0.169(9) 0.073(8) 0.082(8) 0.034(7)
C1P 0.169(8) 0.168(9) 0.169(9) 0.073(8) 0.082(8) 0.034(7)

loop_
_atom_type_symbol
_atom_type_description
_atom_type_scat_dispersion_real
_atom_type_scat_dispersion_imag
_atom_type_scat_source
C C 0.0181 0.0091 'International Tables Vol C Tables 4.2.6.8 and 6.1.1.4'
H H 0.0000 0.0000 'International Tables Vol C Tables 4.2.6.8 and 6.1.1.4'
O O 0.0492 0.0322 'International Tables Vol C Tables 4.2.6.8 and 6.1.1.4'
P P 0.2955 0.4335 'International Tables Vol C Tables 4.2.6.8 and 6.1.1.4'
Cu Cu -1.9646 0.5888 'International Tables Vol C Tables 4.2.6.8 and 6.1.1.4'
I I -0.3257 6.8362 'International Tables Vol C Tables 4.2.6.8 and 6.1.1.4'

loop_
_geom_angle_atom_site_label_1
_geom_angle_atom_site_label_2
_geom_angle_atom_site_label_3
_geom_angle
P5 Cu3 P9 111.16(11)
P5 Cu3 P6 107.24(10)
P9 Cu3 P6 104.74(11)
P5 Cu3 I1 108.24(9)
P9 Cu3 I1 114.93(9)
P6 Cu3 I1 110.25(9)
P10 Cu4 P8 107.12(12)
P10 Cu4 P7 106.95(12)
P8 Cu4 P7 108.81(12)
P10 Cu4 I2 114.04(10)
P8 Cu4 I2 108.72(9)
P7 Cu4 I2 111.02(9)
C3 P5 C26 101.1(6)
C3 P5 C8 104.0(5)
C26 P5 C8 102.2(6)
C3 P5 Cu3 113.2(4)
C26 P5 Cu3 119.0(5)
C8 P5 Cu3 115.3(3)
C67 P6 C49 101.1(7)
C67 P6 C22 100.6(5)
C49 P6 C22 103.0(6)
C67 P6 C49A 108.8(9)
C22 P6 C49A 97.2(12)
C67 P6 Cu3 110.8(4)
C49 P6 Cu3 116.4(5)
C22 P6 Cu3 122.1(4)
C49A P6 Cu3 115.6(11)
C25 P7 C1H 104.2(7)
C25 P7 C13 101.6(6)
C1H P7 C13 101.8(7)
C25 P7 Cu4 110.0(3)
C1H P7 Cu4 116.8(5)
C13 P7 Cu4 120.3(5)
C33 P8 C54 102.6(7)
C33 P8 C5 102.7(6)
C54 P8 C5 103.0(7)
C33 P8 Cu4 112.0(3)
C54 P8 Cu4 117.9(5)
C5 P8 Cu4 116.6(4)
C12 P9 C11 103.4(5)
C12 P9 C19 101.5(5)
C11 P9 C19 100.9(5)
C12 P9 Cu3 108.0(4)
C11 P9 Cu3 117.8(4)
C19 P9 Cu3 122.7(4)
C43 P10 C10 99.7(5)
C43 P10 C42A 102.5(6)
C10 P10 C42A 105.2(5)
C43 P10 Cu4 112.3(4)
C10 P10 Cu4 119.8(4)
C42A P10 Cu4 115.0(4)
C33 C2 C4 173.7(11)
C7 C3 P5 167.7(10)
C34 C4 C6 117.2(11)
C34 C4 C2 123.3(10)
C6 C4 C2 119.4(11)
C32 C5 C1 117.1(11)
C32 C5 P8 119.8(10)
C1 C5 P8 123.0(9)
C9 C6 C4 121.4(11)
C9 C6 H6 119.3
C4 C6 H6 119.3
C3 C7 C17 175.3(11)
C21 C8 C45 117.1(11)
C21 C8 P5 118.0(8)
C45 C8 P5 124.5(9)
C37 C9 C6 118.8(10)
C37 C9 C44 119.2(11)
C6 C9 C44 122.0(11)
C23 C10 C51 115.9(12)
C23 C10 P10 120.6(10)
C51 C10 P10 123.5(10)
C57 C11 C65 118.2(10)
C57 C11 P9 120.6(8)
C65 C11 P9 121.3(9)
C30 C12 P9 175.4(10)
C64 C13 C66 117.2(12)
C64 C13 P7 122.1(11)
C66 C13 P7 120.7(10)
C28 C14 C15 117.6(9)
C28 C14 C16 119.4(9)
C15 C14 C16 123.0(10)
C17 C15 C14 120.3(9)
C17 C15 H15 119.9
C14 C15 H15 119.9
C25 C16 C14 176.3(11)
C15 C17 C18 121.1(9)
C15 C17 C7 121.7(9)
C18 C17 C7 117.3(9)
C40 C18 C17 118.9(10)
C40 C18 H18 120.6
C17 C18 H18 120.6
C8 C21 C52 122.5(11)
C8 C21 H21 118.8
C52 C21 H21 118.8
C48 C22 C55 119.2(11)
C48 C22 P6 120.3(9)
C55 C22 P6 120.5(10)
C10 C23 C81 120.3(14)
C10 C23 H23 119.9
C81 C23 H23 119.9
C81 C24 C83 118.4(13)
C81 C24 H24 120.8
C83 C24 H24 120.8
C16 C25 P7 171.9(9)
C63 C26 C39 119.9(12)
C63 C26 P5 119.2(11)
C39 C26 P5 120.9(10)
C61 C27 C85 121.9(13)
C61 C27 H27 119.0
C85 C27 H27 119.0
C40 C28 C14 121.4(11)
C40 C28 H28 119.3
C14 C28 H28 119.3
C43 C29 C35 169.3(13)
C12 C30 C31 172.3(13)
C38 C31 C78 118.9(12)
C38 C31 C30 123.9(12)
C78 C31 C30 116.9(12)
C56 C32 C5 122.2(12)
C56 C32 H32 118.9
C5 C32 H32 118.9
C2 C33 P8 173.4(10)
C70 C34 C4 120.8(11)
C70 C34 H34 119.6
C4 C34 H34 119.6
C38 C35 C1C 118.6(12)
C38 C35 C29 122.8(11)
C1C C35 C29 118.2(11)
C47 C36 C48 121.0(15)
C47 C36 H36 119.5
C48 C36 H36 119.5
C9 C37 C70 120.5(12)
C9 C37 H37 119.7
C70 C37 H37 119.7
C31 C38 C35 120.6(12)
C31 C38 H38 119.7
C35 C38 H38 119.7
C68 C39 C26 119.8(13)
C68 C39 H39 120.1
C26 C39 H39 120.1
C28 C40 C18 120.7(12)
C28 C40 H40 119.6
C18 C40 H40 119.6
C19 C41 C90 119.5(16)
C19 C41 H41 120.2
C90 C41 H41 120.2
C29 C43 P10 172.0(11)
C67 C44 C9 176.0(13)
C8 C45 C75 120.5(12)
C8 C45 H45 119.8
C75 C45 H45 119.8
C73 C46 C66 118.3(13)
C73 C46 H46 120.8
C66 C46 H46 120.8
C36 C47 C60 119.0(13)
C36 C47 H47 120.5
C60 C47 H47 120.5
C36 C48 C22 120.4(13)
C36 C48 H48 119.8
C22 C48 H48 119.8
C10 C51 C83 123.9(14)
C10 C51 H51 118.1
C83 C51 H51 118.1
C62 C52 C21 118.4(12)
C62 C52 H52 120.8
C21 C52 H52 120.8
C59 C54 C84 116.3(14)
C59 C54 P8 120.7(13)
C84 C54 P8 123.0(13)
C60 C55 C22 119.9(15)
C60 C55 H55 120.1
C22 C55 H55 120.1
C95 C56 C32 120.0(12)
C95 C56 H56 120.0
C32 C56 H56 120.0
C11 C57 C61 120.8(12)
C11 C57 H57 119.6
C61 C57 H57 119.6
C54 C59 C1E 121.9(16)
C54 C59 H59 119.0
C1E C59 H59 119.0
C55 C60 C47 120.5(14)
C55 C60 H60 119.7
C47 C60 H60 119.7
C27 C61 C57 120.8(14)
C27 C61 H61 119.6
C57 C61 H61 119.6
C52 C62 C75 121.7(12)
C52 C62 H62 119.1
C75 C62 H62 119.1
C72 C63 C26 119.8(13)
C72 C63 H63 120.1
C26 C63 H63 120.1
C13 C64 C100 119.5(13)
C13 C64 H64 120.2
C100 C64 H64 120.2
C11 C65 C85 120.9(13)
C11 C65 H65 119.6
C85 C65 H65 119.6
C13 C66 C46 123.0(12)
C13 C66 H66 118.5
C46 C66 H66 118.5
C44 C67 P6 171.8(11)
C71 C68 C39 120.6(13)
C71 C68 H68 119.7
C39 C68 H68 119.7
C34 C70 C37 121.2(13)
C34 C70 H70 119.4
C37 C70 H70 119.4
C68 C71 C72 119.3(12)
C68 C71 H71 120.3
C72 C71 H71 120.3
C63 C72 C71 120.5(13)
C63 C72 H72 119.7
C71 C72 H72 119.7
C100 C73 C46 120.9(12)
C100 C73 H73 119.5
C46 C73 H73 119.5
C62 C75 C45 119.6(12)
C62 C75 H75 120.2
C45 C75 H75 120.2
C1D C78 C31 121.1(13)
C1D C78 H78 119.5
C31 C78 H78 119.5
C24 C81 C23 122.1(14)
C24 C81 H81 119.0
C23 C81 H81 119.0
C24 C83 C51 119.3(14)
C24 C83 H83 120.3
C51 C83 H83 120.3
C88 C84 C54 121.2(16)
C88 C84 H84 119.4
C54 C84 H84 119.4
C27 C85 C65 117.2(14)
C27 C85 H85 121.4
C65 C85 H85 121.4
C49 C87 C1L 120.0
C49 C87 H87 120.0
C1L C87 H87 120.0
C87 C49 C82 120.0
C87 C49 P6 118.2(10)
C82 C49 P6 121.7(10)
C1I C82 C49 120.0
C1I C82 H82 120.0
C49 C82 H82 120.0
C1J C1I C82 120.0
C1J C1I H1I 120.0
C82 C1I H1I 120.0
C1I C1J C1L 120.0
C1I C1J H1J 120.0
C1L C1J H1J 120.0
C1J C1L C87 120.0
C1J C1L H1L 120.0
C87 C1L H1L 120.0
C1F C88 C84 119.4(16)
C1F C88 H88 120.3
C84 C88 H88 120.3
C74 C90 C41 121.8(14)
C74 C90 H90 119.1
C41 C90 H90 119.1
C56 C95 C97 120.2(12)
C56 C95 H95 119.9
C97 C95 H95 119.9
C1 C97 C95 120.8(12)
C1 C97 H97 119.6
C95 C97 H97 119.6
C73 C100 C64 120.8(13)
C73 C100 H100 119.6
C64 C100 H100 119.6
C97 C1 C5 119.4(12)
C97 C1 H1 120.3
C5 C1 H1 120.3
C1B C1A C19 117.5(16)
C1B C1A H1A 121.3
C19 C1A H1A 121.3
C1A C1B C74 124.5(16)
C1A C1B H1B 117.7
C74 C1B H1B 117.7
C1D C1C C35 121.3(12)
C1D C1C H1C 119.4
C35 C1C H1C 119.4
C1C C1D C78 119.4(13)
C1C C1D H1D 120.3
C78 C1D H1D 120.3
C1F C1E C59 119.6(17)
C1F C1E H1E 120.2
C59 C1E H1E 120.2
C1E C1F C88 121.2(15)
C1E C1F H1F 119.4
C88 C1F H1F 119.4
C90A C41A C19 120.0
C90A C41A H41A 120.0
C19 C41A H41A 120.0
C74 C90A C41A 120.0
C74 C90A H90A 120.0
C41A C90A H90A 120.0
C90 C74 C1B 114.7(12)
C1B C74 C90A 90.0(11)
C90 C74 C1R 101.6(11)
C1B C74 C1R 57.5(12)
C90A C74 C1R 120.0
C90 C74 H74 122.6
C1B C74 H74 122.6
C90A C74 H74 131.5
C1R C74 H74 108.1
C90 C74 H74A 120.9
C1B C74 H74A 122.5
C90A C74 H74A 120.0
C1R C74 H74A 120.0
C74 C1R C1BA 120.0
C74 C1R H1R 120.0
C1BA C1R H1R 120.0
C19 C1BA C1R 120.0
C19 C1BA H1BA 120.0
C1R C1BA H1BA 120.0
C41 C19 C1A 118.4(13)
C41 C19 C1BA 99.7(10)
C1A C19 C1BA 58.8(11)
C41 C19 C41A 47.2(13)
C1A C19 C41A 91.5(12)
C1BA C19 C41A 120.0
C41 C19 P9 118.5(10)
C1A C19 P9 121.8(10)
C1BA C19 P9 120.9(6)
C41A C19 P9 119.0(6)
C69A C42A C76A 120.0
C69A C42A P10 117.1(6)
C76A C42A P10 122.9(6)
C42A C69A C1LA 120.0
C42A C69A H69A 120.0
C1LA C69A H69A 120.0
C1IA C1LA C69A 120.0
C1IA C1LA H1LA 120.0
C69A C1LA H1LA 120.0
C1HA C1IA C1LA 120.0
C1HA C1IA H1IA 120.0
C1LA C1IA H1IA 120.0
C1IA C1HA C76A 120.0
C1IA C1HA H1HA 120.0
C76A C1HA H1HA 120.0
C1HA C76A C42A 120.0
C1HA C76A H76A 120.0
C42A C76A H76A 120.0
C82A C49A C87A 120.0
C82A C49A P6 125.1(13)
C87A C49A P6 114.6(13)
C1JA C82A C49A 120.0
C1JA C82A H82A 120.0
C49A C82A H82A 120.0
C1K C1JA C82A 120.0
C1K C1JA H1JA 120.0
C82A C1JA H1JA 120.0
C1G C1K C1JA 120.0
C1G C1K H1K 120.0
C1JA C1K H1K 120.0
C1K C1G C87A 120.0
C1K C1G H1G 120.0
C87A C1G H1G 120.0
C1G C87A C49A 120.0
C1G C87A H87A 120.0
C49A C87A H87A 120.0
C1S C1H C1Q 118.6(16)
C1S C1H P7 120.2(16)
C1Q C1H P7 121.1(12)
C1U C1Q C1H 120.8(15)
C1U C1Q H1Q 119.6
C1H C1Q H1Q 119.6
C1H C1S C1T 119.8(18)
C1H C1S H1S 120.1
C1T C1S H1S 120.1
C1V C1T C1S 118.5(15)
C1V C1T H1T 120.7
C1S C1T H1T 120.7
C1V C1U C1Q 119.3(19)
C1V C1U H1U 120.4
C1Q C1U H1U 120.4
C1U C1V C1T 122.8(17)
C1U C1V H1V 118.6
C1T C1V H1V 118.6
C1N O1 C1M 106(2)
C1P C1M O1 106(2)
C1P C1M H1MA 110.6
O1 C1M H1MA 110.6
C1P C1M H1MB 110.6
O1 C1M H1MB 110.6
H1MA C1M H1MB 108.7
O1 C1N C1O 102(2)
O1 C1N H1NA 111.5
C1O C1N H1NA 111.5
O1 C1N H1NB 111.5
C1O C1N H1NB 111.5
H1NA C1N H1NB 109.3
C1N C1O H1OA 109.5
C1N C1O H1OB 109.5
H1OA C1O H1OB 109.5
C1N C1O H1OC 109.5
H1OA C1O H1OC 109.5
H1OB C1O H1OC 109.5
C1M C1P H1PA 109.5
C1M C1P H1PB 109.5
H1PA C1P H1PB 109.5
C1M C1P H1PC 109.5
H1PA C1P H1PC 109.5
H1PB C1P H1PC 109.5

loop_
_geom_bond_atom_site_label_1
_geom_bond_atom_site_label_2
_geom_bond_distance
I1 Cu3 2.5978(15)
I2 Cu4 2.5800(16)
Cu3 P5 2.282(3)
Cu3 P9 2.289(3)
Cu3 P6 2.298(3)
Cu4 P10 2.275(3)
Cu4 P8 2.285(3)
Cu4 P7 2.292(3)
P5 C3 1.753(13)
P5 C26 1.819(12)
P5 C8 1.822(11)
P6 C67 1.749(13)
P6 C49 1.767(10)
P6 C22 1.825(11)
P6 C49A 1.893(15)
P7 C25 1.741(12)
P7 C1H 1.806(17)
P7 C13 1.837(12)
P8 C33 1.748(13)
P8 C54 1.812(14)
P8 C5 1.827(12)
P9 C12 1.787(13)
P9 C11 1.821(10)
P9 C19 1.826(8)
P10 C43 1.756(15)
P10 C10 1.814(13)
P10 C42A 1.820(7)
C2 C33 1.184(15)
C2 C4 1.441(17)
C3 C7 1.202(15)
C4 C34 1.401(17)
C4 C6 1.407(15)
C5 C32 1.372(17)
C5 C1 1.403(17)
C6 C9 1.376(15)
C6 H6 0.9500
C7 C17 1.464(16)
C8 C21 1.367(16)
C8 C45 1.369(15)
C9 C37 1.363(16)
C9 C44 1.444(18)
C10 C23 1.335(17)
C10 C51 1.377(18)
C11 C57 1.371(16)
C11 C65 1.381(17)
C12 C30 1.199(15)
C13 C64 1.355(18)
C13 C66 1.372(19)
C14 C28 1.397(16)
C14 C15 1.406(14)
C14 C16 1.437(17)
C15 C17 1.378(13)
C15 H15 0.9500
C16 C25 1.199(14)
C17 C18 1.387(16)
C18 C40 1.377(18)
C18 H18 0.9500
C21 C52 1.396(18)
C21 H21 0.9500
C22 C48 1.376(16)
C22 C55 1.388(17)
C23 C81 1.43(2)
C23 H23 0.9500
C24 C81 1.33(2)
C24 C83 1.347(18)
C24 H24 0.9500
C26 C63 1.371(18)
C26 C39 1.391(19)
C27 C61 1.30(2)
C27 C85 1.39(2)
C27 H27 0.9500
C28 C40 1.371(17)
C28 H28 0.9500
C29 C43 1.195(16)
C29 C35 1.436(19)
C30 C31 1.403(19)
C31 C38 1.383(18)
C31 C78 1.393(18)
C32 C56 1.351(17)
C32 H32 0.9500
C34 C70 1.332(18)
C34 H34 0.9500
C35 C38 1.398(17)
C35 C1C 1.405(17)
C36 C47 1.34(2)
C36 C48 1.364(18)
C36 H36 0.9500
C37 C70 1.383(18)
C37 H37 0.9500
C38 H38 0.9500
C39 C68 1.381(17)
C39 H39 0.9500
C40 H40 0.9500
C41 C19 1.359(18)
C41 C90 1.40(2)
C41 H41 0.9500
C44 C67 1.188(15)
C45 C75 1.391(18)
C45 H45 0.9500
C46 C73 1.342(18)
C46 C66 1.376(18)
C46 H46 0.9500
C47 C60 1.41(2)
C47 H47 0.9500
C48 H48 0.9500
C51 C83 1.380(19)
C51 H51 0.9500
C52 C62 1.320(16)
C52 H52 0.9500
C54 C59 1.32(2)
C54 C84 1.40(2)
C55 C60 1.34(2)
C55 H55 0.9500
C56 C95 1.337(17)
C56 H56 0.9500
C57 C61 1.381(17)
C57 H57 0.9500
C59 C1E 1.436(19)
C59 H59 0.9500
C60 H60 0.9500
C61 H61 0.9500
C62 C75 1.356(18)
C62 H62 0.9500
C63 C72 1.348(17)
C63 H63 0.9500
C64 C100 1.409(17)
C64 H64 0.9500
C65 C85 1.407(19)
C65 H65 0.9500
C66 H66 0.9500
C68 C71 1.336(18)
C68 H68 0.9500
C70 H70 0.9500
C71 C72 1.421(18)
C71 H71 0.9500
C72 H72 0.9500
C73 C100 1.330(18)
C73 H73 0.9500
C75 H75 0.9500
C78 C1D 1.391(17)
C78 H78 0.9500
C81 H81 0.9500
C83 H83 0.9500
C84 C88 1.377(19)
C84 H84 0.9500
C85 H85 0.9500
C87 C49 1.3900
C87 C1L 1.3900
C87 H87 0.9500
C49 C82 1.3900
C82 C1I 1.3900
C82 H82 0.9500
C1I C1J 1.3900
C1I H1I 0.9500
C1J C1L 1.3900
C1J H1J 0.9500
C1L H1L 0.9500
C88 C1F 1.35(2)
C88 H88 0.9500
C90 C74 1.33(2)
C90 H90 0.9500
C95 C97 1.362(17)
C95 H95 0.9500
C97 C1 1.361(16)
C97 H97 0.9500
C100 H100 0.9500
C1 H1 0.9500
C1A C1B 1.36(3)
C1A C19 1.39(2)
C1A H1A 0.9500
C1B C74 1.38(2)
C1B H1B 0.9500
C1C C1D 1.356(18)
C1C H1C 0.9500
C1D H1D 0.9500
C1E C1F 1.29(2)
C1E H1E 0.9500
C1F H1F 0.9500
C41A C90A 1.3900
C41A C19 1.3900
C41A H41A 0.9500
C90A C74 1.3900
C90A H90A 0.9500
C74 C1R 1.3900
C74 H74 0.9500
C74 H74A 0.9500
C1R C1BA 1.3900
C1R H1R 0.9500
C1BA C19 1.3900
C1BA H1BA 0.9500
C42A C69A 1.3900
C42A C76A 1.3900
C69A C1LA 1.3900
C69A H69A 0.9500
C1LA C1IA 1.3900
C1LA H1LA 0.9500
C1IA C1HA 1.3900
C1IA H1IA 0.9500
C1HA C76A 1.3900
C1HA H1HA 0.9500
C76A H76A 0.9500
C49A C82A 1.3900
C49A C87A 1.3900
C82A C1JA 1.3900
C82A H82A 0.9500
C1JA C1K 1.3900
C1JA H1JA 0.9500
C1K C1G 1.3900
C1K H1K 0.9500
C1G C87A 1.3900
C1G H1G 0.9500
C87A H87A 0.9500
C1H C1S 1.36(2)
C1H C1Q 1.41(2)
C1Q C1U 1.40(2)
C1Q H1Q 0.9500
C1S C1T 1.44(2)
C1S H1S 0.9500
C1T C1V 1.37(2)
C1T H1T 0.9500
C1U C1V 1.33(2)
C1U H1U 0.9500
C1V H1V 0.9500
O1 C1N 1.44(2)
O1 C1M 1.47(3)
C1M C1P 1.46(3)
C1M H1MA 0.9900
C1M H1MB 0.9900
C1N C1O 1.56(3)
C1N H1NA 0.9900
C1N H1NB 0.9900
C1O H1OA 0.9800
C1O H1OB 0.9800
C1O H1OC 0.9800
C1P H1PA 0.9800
C1P H1PB 0.9800
C1P H1PC 0.9800
